data_2219943
loop_
_publ_author_name
'Yuan, Hao'
'Zhou, Zhi-Ming'

_publ_section_title
;
 (<i>R</i>,<i>S</i>~P~)-1-Diphenylphosphino-2-(1-ethoxyethyl)ferrocene
;
_journal_coeditor_code NC2112
_journal_issue 11
_journal_name_full 'Acta Crystallographica Section E'
_journal_page_first m1448
_journal_paper_doi 10.1107/S1600536808033618
_journal_volume 64
_journal_year 2008
_chemical_formula_analytical '[Fe (C5 H5) (C21 H22 O P)]'
_chemical_formula_iupac '[Fe (C5 H5) (C21 H22 O P)]'
_chemical_formula_moiety 'C26 H27 Fe O P'
_chemical_formula_structural '[Fe (C5 H5) (C21 H22 O P)]'
_chemical_formula_sum 'C26 H27 Fe O P'
_chemical_formula_weight 442.30
_chemical_name_systematic
;
(<i>R</i>,<i>S</i>~P~)-1-Diphenylphosphino-2-(1-ethoxyethyl)ferrocene
;
_space_group_IT_number 19
_symmetry_cell_setting orthorhombic
_symmetry_space_group_name_Hall 'P 2ac 2ab'
_symmetry_space_group_name_H-M 'P 21 21 21'
_atom_sites_solution_hydrogens geom
_atom_sites_solution_primary direct
_atom_sites_solution_secondary difmap
_cell_angle_alpha 90.00
_cell_angle_beta 90.00
_cell_angle_gamma 90.00
_cell_formula_units_Z 4
_cell_length_a 11.003(2)
_cell_length_b 12.191(2)
_cell_length_c 16.599(3)
_cell_measurement_reflns_used 7176
_cell_measurement_temperature 113(2)
_cell_measurement_theta_max 27.880
_cell_measurement_theta_min 2.221
_cell_volume 2226.5(7)
_computing_cell_refinement 'CrystalClear (Rigaku, 2001)'
_computing_data_collection 'CrystalClear (Rigaku, 2001)'
_computing_data_reduction 'CrystalClear (Rigaku, 2001)'
_computing_molecular_graphics 'SHELXTL (Sheldrick, 2008)'
_computing_publication_material 'SHELXTL (Sheldrick, 2008)'
_computing_structure_refinement 'SHELXL97 (Sheldrick, 2008)'
_computing_structure_solution 'SHELXS97 (Sheldrick, 2008)'
_diffrn_ambient_temperature 113(2)
_diffrn_measured_fraction_theta_full 0.999
_diffrn_measured_fraction_theta_max 0.999
_diffrn_measurement_device_type 'Rigaku Saturn'
_diffrn_measurement_method \w
_diffrn_radiation_monochromator confocal
_diffrn_radiation_source 'rotating anode'
_diffrn_radiation_type MoK\a
_diffrn_radiation_wavelength 0.71073
_diffrn_reflns_av_R_equivalents 0.0497
_diffrn_reflns_av_sigmaI/netI 0.0342
_diffrn_reflns_limit_h_max 12
_diffrn_reflns_limit_h_min -13
_diffrn_reflns_limit_k_max 14
_diffrn_reflns_limit_k_min -14
_diffrn_reflns_limit_l_max 19
_diffrn_reflns_limit_l_min -19
_diffrn_reflns_number 22928
_diffrn_reflns_theta_full 25.02
_diffrn_reflns_theta_max 25.02
_diffrn_reflns_theta_min 2.07
_diffrn_standards_decay_% 0
_diffrn_standards_interval_count 0
_diffrn_standards_interval_time 0
_diffrn_standards_number 0
_exptl_absorpt_coefficient_mu 0.763
_exptl_absorpt_correction_T_max 0.9415
_exptl_absorpt_correction_T_min 0.9140
_exptl_absorpt_correction_type multi-scan
_exptl_absorpt_process_details '(CrystalClear; Rigaku, 2001)'
_exptl_crystal_colour red
_exptl_crystal_density_diffrn 1.319
_exptl_crystal_density_method 'not measured'
_exptl_crystal_description block
_exptl_crystal_F_000 928
_exptl_crystal_size_max 0.12
_exptl_crystal_size_mid 0.10
_exptl_crystal_size_min 0.08
_refine_diff_density_max 0.175
_refine_diff_density_min -0.283
_refine_ls_abs_structure_details 'Flack (1983), with 1688 Friedel pairs'
_refine_ls_abs_structure_Flack 0.019(12)
_refine_ls_extinction_method none
_refine_ls_goodness_of_fit_ref 1.053
_refine_ls_hydrogen_treatment constr
_refine_ls_matrix_type full
_refine_ls_number_parameters 262
_refine_ls_number_reflns 3929
_refine_ls_number_restraints 0
_refine_ls_restrained_S_all 1.053
_refine_ls_R_factor_all 0.0273
_refine_ls_R_factor_gt 0.0263
_refine_ls_shift/su_max 0.002
_refine_ls_shift/su_mean 0.000
_refine_ls_structure_factor_coef Fsqd
_refine_ls_weighting_details 'calc w = 1/[\s^2^(Fo^2^)+(0.0301P)^2^+0.2869P] where P=(Fo^2^+2Fc^2^)/3'
_refine_ls_weighting_scheme calc
_refine_ls_wR_factor_all 0.0622
_refine_ls_wR_factor_ref 0.0616
_reflns_number_gt 3847
_reflns_number_total 3929
_reflns_threshold_expression I>2\s(I)
_cod_data_source_file nc2112.cif
_cod_data_source_block I
_cod_original_cell_volume 2226.6(8)
_cod_original_sg_symbol_Hall P_2ac_2ab
_cod_database_code 2219943
_cod_database_fobs_code 2219943

loop_
_symmetry_equiv_pos_as_xyz
'x, y, z'
'-x+1/2, -y, z+1/2'
'-x, y+1/2, -z+1/2'
'x+1/2, -y+1/2, -z'

loop_
_atom_site_type_symbol
_atom_site_label
_atom_site_fract_x
_atom_site_fract_y
_atom_site_fract_z
_atom_site_U_iso_or_equiv
_atom_site_adp_type
_atom_site_calc_flag
_atom_site_refinement_flags
_atom_site_occupancy
Fe Fe1 -0.03864(3) 0.77799(2) 0.905322(18) 0.02169(9) Uani d . 1
P P1 0.07707(4) 0.98992(4) 1.01327(3) 0.01930(12) Uani d . 1
O O1 0.18641(12) 1.04499(11) 0.82901(9) 0.0230(3) Uani d . 1
C C1 0.09790(19) 0.66545(15) 0.91286(14) 0.0272(5) Uani d . 1
H H1A 0.1815 0.6758 0.8941 0.033 Uiso calc R 1
C C2 0.0010(2) 0.62243(18) 0.86702(16) 0.0358(6) Uani d . 1
H H2A 0.0055 0.5980 0.8108 0.043 Uiso calc R 1
C C3 -0.1039(2) 0.62123(19) 0.9163(2) 0.0513(8) Uani d . 1
H H3A -0.1850 0.5958 0.9004 0.062 Uiso calc R 1
C C4 -0.0708(3) 0.6634(2) 0.99241(18) 0.0517(8) Uani d . 1
H H4A -0.1254 0.6724 1.0386 0.062 Uiso calc R 1
C C5 0.0538(2) 0.69041(18) 0.99089(14) 0.0373(6) Uani d . 1
H H5A 0.1011 0.7209 1.0356 0.045 Uiso calc R 1
C C6 -0.01527(17) 0.94062(15) 0.93016(11) 0.0178(4) Uani d . 1
C C7 -0.14254(18) 0.91375(16) 0.92785(12) 0.0210(4) Uani d . 1
H H7A -0.2004 0.9224 0.9723 0.025 Uiso calc R 1
C C8 -0.16938(19) 0.87040(17) 0.84996(13) 0.0260(5) Uani d . 1
H H8A -0.2489 0.8442 0.8315 0.031 Uiso calc R 1
C C9 -0.06047(19) 0.87097(17) 0.80413(12) 0.0230(4) Uani d . 1
H H9A -0.0519 0.8449 0.7486 0.028 Uiso calc R 1
C C10 0.03465(19) 0.91267(15) 0.85299(11) 0.0198(4) Uani d . 1
C C11 0.16655(19) 0.92877(16) 0.83152(12) 0.0204(4) Uani d . 1
H H11A 0.2167 0.8975 0.8746 0.024 Uiso calc R 1
C C12 0.2039(2) 0.87699(19) 0.75210(13) 0.0306(5) Uani d . 1
H H12A 0.2887 0.8903 0.7428 0.046 Uiso calc R 1
H H12B 0.1572 0.9086 0.7091 0.046 Uiso calc R 1
H H12C 0.1894 0.7994 0.7542 0.046 Uiso calc R 1
C C13 0.3051(2) 1.07659(18) 0.85426(15) 0.0291(5) Uani d . 1
H H13A 0.3658 1.0419 0.8204 0.035 Uiso calc R 1
H H13B 0.3188 1.0538 0.9095 0.035 Uiso calc R 1
C C14 0.3145(2) 1.19937(17) 0.84759(15) 0.0334(5) Uani d . 1
H H14A 0.3939 1.2225 0.8645 0.050 Uiso calc R 1
H H14B 0.2541 1.2329 0.8813 0.050 Uiso calc R 1
H H14C 0.3014 1.2210 0.7927 0.050 Uiso calc R 1
C C15 0.06768(17) 1.14024(16) 1.00256(11) 0.0189(4) Uani d . 1
C C16 0.1436(2) 1.20172(18) 1.05214(12) 0.0253(5) Uani d . 1
H H16A 0.1945 1.1661 1.0885 0.030 Uiso calc R 1
C C17 0.1443(2) 1.31563(18) 1.04809(13) 0.0308(5) Uani d . 1
H H17A 0.1950 1.3558 1.0819 0.037 Uiso calc R 1
C C18 0.0702(2) 1.36905(18) 0.99405(13) 0.0300(5) Uani d . 1
H H18A 0.0702 1.4452 0.9913 0.036 Uiso calc R 1
C C19 -0.0040(2) 1.30890(18) 0.94408(14) 0.0305(5) Uani d . 1
H H19A -0.0540 1.3448 0.9074 0.037 Uiso calc R 1
C C20 -0.00485(19) 1.19497(17) 0.94788(13) 0.0263(5) Uani d . 1
H H20A -0.0547 1.1553 0.9133 0.032 Uiso calc R 1
C C21 -0.02654(17) 0.96925(15) 1.09878(11) 0.0203(4) Uani d . 1
C C22 -0.13214(18) 1.03066(16) 1.10886(12) 0.0231(5) Uani d . 1
H H22A -0.1524 1.0840 1.0711 0.028 Uiso calc R 1
C C23 -0.2073(2) 1.01308(18) 1.17447(13) 0.0277(5) Uani d . 1
H H23A -0.2772 1.0551 1.1809 0.033 Uiso calc R 1
C C24 -0.1788(2) 0.93330(19) 1.23050(13) 0.0303(5) Uani d . 1
H H24A -0.2297 0.9215 1.2744 0.036 Uiso calc R 1
C C25 -0.0752(2) 0.8714(2) 1.22134(13) 0.0319(5) Uani d . 1
H H25A -0.0562 0.8173 1.2588 0.038 Uiso calc R 1
C C26 0.0012(2) 0.88959(18) 1.15610(12) 0.0281(5) Uani d . 1
H H26A 0.0716 0.8481 1.1506 0.034 Uiso calc R 1

loop_
_atom_site_aniso_label
_atom_site_aniso_U_11
_atom_site_aniso_U_22
_atom_site_aniso_U_33
_atom_site_aniso_U_12
_atom_site_aniso_U_13
_atom_site_aniso_U_23
Fe1 0.02261(15) 0.01571(14) 0.02675(16) -0.00025(12) 0.00374(13) 0.00058(13)
P1 0.0201(3) 0.0192(3) 0.0186(3) 0.0020(2) -0.0007(2) 0.0016(2)
O1 0.0219(7) 0.0174(7) 0.0297(8) -0.0010(6) 0.0016(6) 0.0015(6)
C1 0.0283(11) 0.0154(10) 0.0378(12) 0.0046(9) 0.0035(11) 0.0019(10)
C2 0.0387(14) 0.0162(11) 0.0525(15) 0.0022(10) 0.0012(12) -0.0069(10)
C3 0.0332(14) 0.0176(12) 0.103(3) -0.0032(10) 0.0143(17) 0.0083(16)
C4 0.066(2) 0.0258(13) 0.0637(19) 0.0156(12) 0.0410(16) 0.0200(13)
C5 0.0570(16) 0.0207(11) 0.0343(13) 0.0130(11) 0.0039(13) 0.0061(10)
C6 0.0184(10) 0.0137(9) 0.0212(10) 0.0026(8) 0.0010(8) 0.0027(8)
C7 0.0203(10) 0.0186(10) 0.0240(11) 0.0018(8) 0.0014(9) 0.0005(8)
C8 0.0229(11) 0.0258(11) 0.0292(12) -0.0001(10) -0.0050(10) 0.0000(10)
C9 0.0275(11) 0.0218(10) 0.0196(10) 0.0000(9) -0.0023(9) -0.0007(8)
C10 0.0247(11) 0.0148(10) 0.0198(10) 0.0011(9) 0.0010(9) 0.0004(8)
C11 0.0243(11) 0.0159(10) 0.0209(10) 0.0003(9) -0.0016(9) 0.0005(8)
C12 0.0309(12) 0.0322(12) 0.0287(12) 0.0012(10) 0.0077(10) -0.0052(10)
C13 0.0230(11) 0.0258(12) 0.0386(13) -0.0053(9) 0.0007(11) 0.0006(10)
C14 0.0289(12) 0.0259(12) 0.0454(14) -0.0053(10) 0.0065(11) -0.0037(11)
C15 0.0182(11) 0.0198(10) 0.0188(10) -0.0007(8) 0.0048(8) -0.0003(8)
C16 0.0269(11) 0.0293(12) 0.0198(10) -0.0029(9) -0.0046(9) 0.0015(9)
C17 0.0350(13) 0.0291(12) 0.0282(12) -0.0125(10) -0.0001(11) -0.0055(10)
C18 0.0364(14) 0.0188(11) 0.0349(13) -0.0005(9) 0.0095(11) 0.0023(10)
C19 0.0310(12) 0.0240(12) 0.0366(12) 0.0028(9) -0.0037(11) 0.0091(10)
C20 0.0267(11) 0.0229(11) 0.0292(11) -0.0015(9) -0.0055(10) 0.0005(9)
C21 0.0235(10) 0.0193(10) 0.0181(9) -0.0017(8) -0.0012(10) 0.0015(8)
C22 0.0309(12) 0.0192(10) 0.0190(10) 0.0000(9) -0.0003(9) 0.0004(8)
C23 0.0291(12) 0.0276(12) 0.0264(11) -0.0029(10) 0.0045(10) -0.0071(10)
C24 0.0346(13) 0.0367(13) 0.0196(11) -0.0114(11) 0.0040(10) -0.0014(10)
C25 0.0382(14) 0.0332(13) 0.0243(12) -0.0045(11) -0.0031(10) 0.0095(10)
C26 0.0313(12) 0.0285(12) 0.0245(11) 0.0005(10) -0.0039(10) 0.0038(9)

loop_
_atom_type_symbol
_atom_type_description
_atom_type_scat_dispersion_real
_atom_type_scat_dispersion_imag
_atom_type_scat_source
C C 0.0033 0.0016 'International Tables Vol C Tables 4.2.6.8 and 6.1.1.4'
H H 0.0000 0.0000 'International Tables Vol C Tables 4.2.6.8 and 6.1.1.4'
O O 0.0106 0.0060 'International Tables Vol C Tables 4.2.6.8 and 6.1.1.4'
P P 0.1023 0.0942 'International Tables Vol C Tables 4.2.6.8 and 6.1.1.4'
Fe Fe 0.3463 0.8444 'International Tables Vol C Tables 4.2.6.8 and 6.1.1.4'

loop_
_geom_angle_atom_site_label_1
_geom_angle_atom_site_label_2
_geom_angle_atom_site_label_3
_geom_angle
_geom_angle_publ_flag
C10 Fe1 C1 106.17(9) ?
C10 Fe1 C9 40.83(8) ?
C1 Fe1 C9 120.74(9) ?
C10 Fe1 C6 41.32(7) ?
C1 Fe1 C6 123.26(8) ?
C9 Fe1 C6 68.99(8) ?
C10 Fe1 C4 158.10(11) ?
C1 Fe1 C4 67.90(9) ?
C9 Fe1 C4 160.50(11) ?
C6 Fe1 C4 122.93(10) ?
C10 Fe1 C8 68.94(9) ?
C1 Fe1 C8 156.45(9) ?
C9 Fe1 C8 40.66(8) ?
C6 Fe1 C8 69.17(8) ?
C4 Fe1 C8 124.97(10) ?
C10 Fe1 C7 69.21(8) ?
C1 Fe1 C7 160.92(8) ?
C9 Fe1 C7 68.61(8) ?
C6 Fe1 C7 41.22(8) ?
C4 Fe1 C7 109.11(9) ?
C8 Fe1 C7 40.85(8) ?
C10 Fe1 C2 122.21(9) ?
C1 Fe1 C2 40.41(9) ?
C9 Fe1 C2 106.50(9) ?
C6 Fe1 C2 159.33(9) ?
C4 Fe1 C2 67.84(10) ?
C8 Fe1 C2 121.37(10) ?
C7 Fe1 C2 157.70(9) ?
C10 Fe1 C5 121.51(10) ?
C1 Fe1 C5 40.56(9) ?
C9 Fe1 C5 156.82(9) ?
C6 Fe1 C5 107.69(9) ?
C4 Fe1 C5 40.35(11) ?
C8 Fe1 C5 161.50(9) ?
C7 Fe1 C5 124.93(9) ?
C2 Fe1 C5 68.07(10) ?
C10 Fe1 C3 158.99(11) ?
C1 Fe1 C3 68.00(9) ?
C9 Fe1 C3 123.33(12) ?
C6 Fe1 C3 158.72(10) ?
C4 Fe1 C3 40.39(12) ?
C8 Fe1 C3 107.86(10) ?
C7 Fe1 C3 122.83(10) ?
C2 Fe1 C3 40.40(10) ?
C5 Fe1 C3 68.07(11) ?
C6 P1 C21 101.20(9) y
C6 P1 C15 102.97(9) y
C21 P1 C15 100.13(8) ?
C13 O1 C11 113.47(16) y
C2 C1 C5 108.3(2) ?
C2 C1 Fe1 70.13(13) ?
C5 C1 Fe1 70.05(12) ?
C2 C1 H1A 125.9 ?
C5 C1 H1A 125.9 ?
Fe1 C1 H1A 125.9 ?
C1 C2 C3 108.0(2) ?
C1 C2 Fe1 69.47(12) ?
C3 C2 Fe1 69.90(13) ?
C1 C2 H2A 126.0 ?
C3 C2 H2A 126.0 ?
Fe1 C2 H2A 126.0 ?
C4 C3 C2 107.6(2) ?
C4 C3 Fe1 69.49(14) ?
C2 C3 Fe1 69.70(13) ?
C4 C3 H3A 126.2 ?
C2 C3 H3A 126.2 ?
Fe1 C3 H3A 126.2 ?
C5 C4 C3 108.6(2) ?
C5 C4 Fe1 70.04(14) ?
C3 C4 Fe1 70.12(15) ?
C5 C4 H4A 125.7 ?
C3 C4 H4A 125.7 ?
Fe1 C4 H4A 125.7 ?
C4 C5 C1 107.4(2) ?
C4 C5 Fe1 69.61(15) ?
C1 C5 Fe1 69.39(13) ?
C4 C5 H5A 126.3 ?
C1 C5 H5A 126.3 ?
Fe1 C5 H5A 126.3 ?
C10 C6 C7 107.14(18) ?
C10 C6 P1 122.87(15) y
C7 C6 P1 129.82(15) y
C10 C6 Fe1 68.73(11) ?
C7 C6 Fe1 69.57(11) ?
P1 C6 Fe1 123.06(10) ?
C8 C7 C6 108.05(18) ?
C8 C7 Fe1 69.55(12) ?
C6 C7 Fe1 69.22(11) ?
C8 C7 H7A 126.0 ?
C6 C7 H7A 126.0 ?
Fe1 C7 H7A 126.0 ?
C9 C8 C7 107.99(18) ?
C9 C8 Fe1 69.49(12) ?
C7 C8 Fe1 69.60(12) ?
C9 C8 H8A 126.0 ?
C7 C8 H8A 126.0 ?
Fe1 C8 H8A 126.0 ?
C10 C9 C8 108.57(18) ?
C10 C9 Fe1 69.00(11) ?
C8 C9 Fe1 69.86(12) ?
C10 C9 H9A 125.7 ?
C8 C9 H9A 125.7 ?
Fe1 C9 H9A 125.7 ?
C9 C10 C6 108.25(18) ?
C9 C10 C11 128.47(18) ?
C6 C10 C11 123.28(18) ?
C9 C10 Fe1 70.17(12) ?
C6 C10 Fe1 69.95(11) ?
C11 C10 Fe1 126.19(14) ?
O1 C11 C10 106.40(16) y
O1 C11 C12 110.14(17) ?
C10 C11 C12 114.32(17) y
O1 C11 H11A 108.6 ?
C10 C11 H11A 108.6 ?
C12 C11 H11A 108.6 ?
C11 C12 H12A 109.5 ?
C11 C12 H12B 109.5 ?
H12A C12 H12B 109.5 ?
C11 C12 H12C 109.5 ?
H12A C12 H12C 109.5 ?
H12B C12 H12C 109.5 ?
O1 C13 C14 108.08(18) ?
O1 C13 H13A 110.1 ?
C14 C13 H13A 110.1 ?
O1 C13 H13B 110.1 ?
C14 C13 H13B 110.1 ?
H13A C13 H13B 108.4 ?
C13 C14 H14A 109.5 ?
C13 C14 H14B 109.5 ?
H14A C14 H14B 109.5 ?
C13 C14 H14C 109.5 ?
H14A C14 H14C 109.5 ?
H14B C14 H14C 109.5 ?
C20 C15 C16 118.39(19) ?
C20 C15 P1 125.17(15) ?
C16 C15 P1 116.40(15) ?
C17 C16 C15 120.8(2) ?
C17 C16 H16A 119.6 ?
C15 C16 H16A 119.6 ?
C18 C17 C16 120.0(2) ?
C18 C17 H17A 120.0 ?
C16 C17 H17A 120.0 ?
C19 C18 C17 119.5(2) ?
C19 C18 H18A 120.2 ?
C17 C18 H18A 120.2 ?
C18 C19 C20 120.6(2) ?
C18 C19 H19A 119.7 ?
C20 C19 H19A 119.7 ?
C15 C20 C19 120.57(19) ?
C15 C20 H20A 119.7 ?
C19 C20 H20A 119.7 ?
C22 C21 C26 118.38(19) ?
C22 C21 P1 122.46(15) ?
C26 C21 P1 119.16(15) ?
C23 C22 C21 120.66(19) ?
C23 C22 H22A 119.7 ?
C21 C22 H22A 119.7 ?
C24 C23 C22 120.2(2) ?
C24 C23 H23A 119.9 ?
C22 C23 H23A 119.9 ?
C25 C24 C23 120.0(2) ?
C25 C24 H24A 120.0 ?
C23 C24 H24A 120.0 ?
C24 C25 C26 120.0(2) ?
C24 C25 H25A 120.0 ?
C26 C25 H25A 120.0 ?
C25 C26 C21 120.8(2) ?
C25 C26 H26A 119.6 ?
C21 C26 H26A 119.6 ?

loop_
_geom_bond_atom_site_label_1
_geom_bond_atom_site_label_2
_geom_bond_distance
_geom_bond_publ_flag
Fe1 C10 2.025(2) ?
Fe1 C1 2.038(2) ?
Fe1 C9 2.041(2) ?
Fe1 C6 2.041(2) ?
Fe1 C4 2.042(2) ?
Fe1 C8 2.045(2) ?
Fe1 C7 2.046(2) ?
Fe1 C2 2.047(2) ?
Fe1 C5 2.047(2) ?
Fe1 C3 2.050(2) ?
P1 C6 1.816(2) y
P1 C21 1.838(2) y
P1 C15 1.844(2) y
O1 C13 1.424(3) y
O1 C11 1.434(2) y
C1 C2 1.411(3) ?
C1 C5 1.416(3) ?
C1 H1A 0.9800 ?
C2 C3 1.415(4) ?
C2 H2A 0.9800 ?
C3 C4 1.412(4) ?
C3 H3A 0.9800 ?
C4 C5 1.410(4) ?
C4 H4A 0.9800 ?
C5 H5A 0.9800 ?
C6 C10 1.435(3) ?
C6 C7 1.439(3) ?
C7 C8 1.428(3) ?
C7 H7A 0.9800 ?
C8 C9 1.419(3) ?
C8 H8A 0.9800 ?
C9 C10 1.418(3) ?
C9 H9A 0.9800 ?
C10 C11 1.507(3) y
C11 C12 1.518(3) y
C11 H11A 0.9800 ?
C12 H12A 0.9600 ?
C12 H12B 0.9600 ?
C12 H12C 0.9600 ?
C13 C14 1.505(3) ?
C13 H13A 0.9700 ?
C13 H13B 0.9700 ?
C14 H14A 0.9600 ?
C14 H14B 0.9600 ?
C14 H14C 0.9600 ?
C15 C20 1.381(3) ?
C15 C16 1.392(3) ?
C16 C17 1.390(3) ?
C16 H16A 0.9300 ?
C17 C18 1.376(3) ?
C17 H17A 0.9300 ?
C18 C19 1.375(3) ?
C18 H18A 0.9300 ?
C19 C20 1.390(3) ?
C19 H19A 0.9300 ?
C20 H20A 0.9300 ?
C21 C22 1.392(3) ?
C21 C26 1.393(3) ?
C22 C23 1.384(3) ?
C22 H22A 0.9300 ?
C23 C24 1.382(3) ?
C23 H23A 0.9300 ?
C24 C25 1.376(3) ?
C24 H24A 0.9300 ?
C25 C26 1.388(3) ?
C25 H25A 0.9300 ?
C26 H26A 0.9300 ?

loop_
_geom_torsion_atom_site_label_1
_geom_torsion_atom_site_label_2
_geom_torsion_atom_site_label_3
_geom_torsion_atom_site_label_4
_geom_torsion
_geom_torsion_publ_flag
C10 Fe1 C1 C2 -121.03(14) ?
C9 Fe1 C1 C2 -79.11(16) ?
C6 Fe1 C1 C2 -162.88(13) ?
C4 Fe1 C1 C2 81.32(16) ?
C8 Fe1 C1 C2 -46.7(3) ?
C7 Fe1 C1 C2 166.0(2) ?
C5 Fe1 C1 C2 119.1(2) ?
C3 Fe1 C1 C2 37.59(16) ?
C10 Fe1 C1 C5 119.87(14) ?
C9 Fe1 C1 C5 161.79(14) ?
C6 Fe1 C1 C5 78.03(16) ?
C4 Fe1 C1 C5 -37.78(16) ?
C8 Fe1 C1 C5 -165.8(2) ?
C7 Fe1 C1 C5 46.9(3) ?
C2 Fe1 C1 C5 -119.1(2) ?
C3 Fe1 C1 C5 -81.51(17) ?
C5 C1 C2 C3 0.4(2) ?
Fe1 C1 C2 C3 -59.49(16) ?
C5 C1 C2 Fe1 59.89(14) ?
C10 Fe1 C2 C1 76.58(16) ?
C9 Fe1 C2 C1 118.33(14) ?
C6 Fe1 C2 C1 44.2(3) ?
C4 Fe1 C2 C1 -81.47(16) ?
C8 Fe1 C2 C1 160.08(13) ?
C7 Fe1 C2 C1 -167.9(2) ?
C5 Fe1 C2 C1 -37.77(14) ?
C3 Fe1 C2 C1 -119.2(2) ?
C10 Fe1 C2 C3 -164.18(16) ?
C1 Fe1 C2 C3 119.2(2) ?
C9 Fe1 C2 C3 -122.42(17) ?
C6 Fe1 C2 C3 163.5(3) ?
C4 Fe1 C2 C3 37.78(18) ?
C8 Fe1 C2 C3 -80.68(19) ?
C7 Fe1 C2 C3 -48.7(3) ?
C5 Fe1 C2 C3 81.48(18) ?
C1 C2 C3 C4 -0.2(3) ?
Fe1 C2 C3 C4 -59.38(16) ?
C1 C2 C3 Fe1 59.22(15) ?
C10 Fe1 C3 C4 158.9(2) ?
C1 Fe1 C3 C4 81.29(16) ?
C9 Fe1 C3 C4 -165.50(15) ?
C6 Fe1 C3 C4 -45.1(4) ?
C8 Fe1 C3 C4 -123.40(15) ?
C7 Fe1 C3 C4 -80.96(18) ?
C2 Fe1 C3 C4 118.9(2) ?
C5 Fe1 C3 C4 37.39(15) ?
C10 Fe1 C3 C2 40.1(3) ?
C1 Fe1 C3 C2 -37.59(15) ?
C9 Fe1 C3 C2 75.63(18) ?
C6 Fe1 C3 C2 -163.9(2) ?
C4 Fe1 C3 C2 -118.9(2) ?
C8 Fe1 C3 C2 117.72(16) ?
C7 Fe1 C3 C2 160.17(14) ?
C5 Fe1 C3 C2 -81.48(16) ?
C2 C3 C4 C5 -0.1(3) ?
Fe1 C3 C4 C5 -59.65(16) ?
C2 C3 C4 Fe1 59.51(16) ?
C10 Fe1 C4 C5 -40.2(3) ?
C1 Fe1 C4 C5 37.97(14) ?
C9 Fe1 C4 C5 158.4(2) ?
C6 Fe1 C4 C5 -78.28(16) ?
C8 Fe1 C4 C5 -164.60(13) ?
C7 Fe1 C4 C5 -121.88(14) ?
C2 Fe1 C4 C5 81.75(15) ?
C3 Fe1 C4 C5 119.5(2) ?
C10 Fe1 C4 C3 -159.8(2) ?
C1 Fe1 C4 C3 -81.58(15) ?
C9 Fe1 C4 C3 38.8(3) ?
C6 Fe1 C4 C3 162.18(14) ?
C8 Fe1 C4 C3 75.85(17) ?
C7 Fe1 C4 C3 118.57(15) ?
C2 Fe1 C4 C3 -37.80(15) ?
C5 Fe1 C4 C3 -119.5(2) ?
C3 C4 C5 C1 0.4(3) ?
Fe1 C4 C5 C1 -59.31(15) ?
C3 C4 C5 Fe1 59.71(17) ?
C2 C1 C5 C4 -0.5(2) ?
Fe1 C1 C5 C4 59.45(16) ?
C2 C1 C5 Fe1 -59.94(15) ?
C10 Fe1 C5 C4 163.58(15) ?
C1 Fe1 C5 C4 -118.8(2) ?
C9 Fe1 C5 C4 -161.8(2) ?
C6 Fe1 C5 C4 120.39(16) ?
C8 Fe1 C5 C4 43.3(4) ?
C7 Fe1 C5 C4 78.15(18) ?
C2 Fe1 C5 C4 -81.13(16) ?
C3 Fe1 C5 C4 -37.42(16) ?
C10 Fe1 C5 C1 -77.66(15) ?
C9 Fe1 C5 C1 -43.0(3) ?
C6 Fe1 C5 C1 -120.84(13) ?
C4 Fe1 C5 C1 118.8(2) ?
C8 Fe1 C5 C1 162.1(2) ?
C7 Fe1 C5 C1 -163.08(12) ?
C2 Fe1 C5 C1 37.63(13) ?
C3 Fe1 C5 C1 81.34(15) ?
C21 P1 C6 C10 -163.25(16) ?
C15 P1 C6 C10 93.47(17) y
C21 P1 C6 C7 11.3(2) ?
C15 P1 C6 C7 -91.94(19) ?
C21 P1 C6 Fe1 -78.69(12) ?
C15 P1 C6 Fe1 178.04(11) ?
C1 Fe1 C6 C10 76.02(14) ?
C9 Fe1 C6 C10 -37.74(12) ?
C4 Fe1 C6 C10 159.63(14) ?
C8 Fe1 C6 C10 -81.41(12) ?
C7 Fe1 C6 C10 -118.85(17) ?
C2 Fe1 C6 C10 43.3(3) ?
C5 Fe1 C6 C10 117.91(13) ?
C3 Fe1 C6 C10 -167.2(3) ?
C10 Fe1 C6 C7 118.85(16) ?
C1 Fe1 C6 C7 -165.12(12) ?
C9 Fe1 C6 C7 81.11(12) ?
C4 Fe1 C6 C7 -81.52(15) ?
C8 Fe1 C6 C7 37.44(12) ?
C2 Fe1 C6 C7 162.1(2) ?
C5 Fe1 C6 C7 -123.24(13) ?
C3 Fe1 C6 C7 -48.4(3) ?
C10 Fe1 C6 P1 -116.20(17) ?
C1 Fe1 C6 P1 -40.17(16) ?
C9 Fe1 C6 P1 -153.94(14) ?
C4 Fe1 C6 P1 43.43(16) ?
C8 Fe1 C6 P1 162.39(14) ?
C7 Fe1 C6 P1 124.95(17) ?
C2 Fe1 C6 P1 -72.9(3) ?
C5 Fe1 C6 P1 1.71(14) ?
C3 Fe1 C6 P1 76.6(3) ?
C10 C6 C7 C8 -0.2(2) ?
P1 C6 C7 C8 -175.46(15) ?
Fe1 C6 C7 C8 -58.89(14) ?
C10 C6 C7 Fe1 58.67(13) ?
P1 C6 C7 Fe1 -116.57(17) ?
C10 Fe1 C7 C8 81.47(13) ?
C1 Fe1 C7 C8 160.7(2) ?
C9 Fe1 C7 C8 37.56(12) ?
C6 Fe1 C7 C8 119.68(17) ?
C4 Fe1 C7 C8 -121.79(15) ?
C2 Fe1 C7 C8 -43.7(3) ?
C5 Fe1 C7 C8 -163.90(13) ?
C3 Fe1 C7 C8 -79.16(17) ?
C10 Fe1 C7 C6 -38.21(11) ?
C1 Fe1 C7 C6 41.0(3) ?
C9 Fe1 C7 C6 -82.12(12) ?
C4 Fe1 C7 C6 118.53(14) ?
C8 Fe1 C7 C6 -119.68(17) ?
C2 Fe1 C7 C6 -163.4(2) ?
C5 Fe1 C7 C6 76.41(15) ?
C3 Fe1 C7 C6 161.16(15) ?
C6 C7 C8 C9 -0.4(2) ?
Fe1 C7 C8 C9 -59.09(14) ?
C6 C7 C8 Fe1 58.68(13) ?
C10 Fe1 C8 C9 37.24(12) ?
C1 Fe1 C8 C9 -44.9(3) ?
C6 Fe1 C8 C9 81.63(13) ?
C4 Fe1 C8 C9 -162.03(14) ?
C7 Fe1 C8 C9 119.40(17) ?
C2 Fe1 C8 C9 -78.50(15) ?
C5 Fe1 C8 C9 165.2(3) ?
C3 Fe1 C8 C9 -120.72(15) ?
C10 Fe1 C8 C7 -82.16(12) ?
C1 Fe1 C8 C7 -164.33(19) ?
C9 Fe1 C8 C7 -119.40(17) ?
C6 Fe1 C8 C7 -37.77(12) ?
C4 Fe1 C8 C7 78.57(16) ?
C2 Fe1 C8 C7 162.10(12) ?
C5 Fe1 C8 C7 45.8(3) ?
C3 Fe1 C8 C7 119.88(15) ?
C7 C8 C9 C10 0.9(2) ?
Fe1 C8 C9 C10 -58.27(14) ?
C7 C8 C9 Fe1 59.16(14) ?
C1 Fe1 C9 C10 -78.90(14) ?
C6 Fe1 C9 C10 38.18(11) ?
C4 Fe1 C9 C10 169.5(3) ?
C8 Fe1 C9 C10 120.27(18) ?
C7 Fe1 C9 C10 82.54(13) ?
C2 Fe1 C9 C10 -120.49(13) ?
C5 Fe1 C9 C10 -47.8(3) ?
C3 Fe1 C9 C10 -161.40(12) ?
C10 Fe1 C9 C8 -120.27(18) ?
C1 Fe1 C9 C8 160.83(12) ?
C6 Fe1 C9 C8 -82.09(13) ?
C4 Fe1 C9 C8 49.2(3) ?
C7 Fe1 C9 C8 -37.73(12) ?
C2 Fe1 C9 C8 119.24(13) ?
C5 Fe1 C9 C8 -168.1(2) ?
C3 Fe1 C9 C8 78.33(16) ?
C8 C9 C10 C6 -1.0(2) ?
Fe1 C9 C10 C6 -59.82(13) ?
C8 C9 C10 C11 179.80(19) ?
Fe1 C9 C10 C11 121.0(2) ?
C8 C9 C10 Fe1 58.80(15) ?
C7 C6 C10 C9 0.8(2) ?
P1 C6 C10 C9 176.41(14) ?
Fe1 C6 C10 C9 59.96(14) ?
C7 C6 C10 C11 179.99(17) ?
P1 C6 C10 C11 -4.4(3) ?
Fe1 C6 C10 C11 -120.81(18) ?
C7 C6 C10 Fe1 -59.20(13) ?
P1 C6 C10 Fe1 116.45(14) ?
C1 Fe1 C10 C9 118.58(13) ?
C6 Fe1 C10 C9 -119.07(17) ?
C4 Fe1 C10 C9 -170.6(2) ?
C8 Fe1 C10 C9 -37.08(12) ?
C7 Fe1 C10 C9 -80.95(13) ?
C2 Fe1 C10 C9 77.55(15) ?
C5 Fe1 C10 C9 159.99(13) ?
C3 Fe1 C10 C9 48.0(3) ?
C1 Fe1 C10 C6 -122.34(12) ?
C9 Fe1 C10 C6 119.07(17) ?
C4 Fe1 C10 C6 -51.5(3) ?
C8 Fe1 C10 C6 81.99(12) ?
C7 Fe1 C10 C6 38.12(11) ?
C2 Fe1 C10 C6 -163.37(12) ?
C5 Fe1 C10 C6 -80.93(14) ?
C3 Fe1 C10 C6 167.1(2) ?
C1 Fe1 C10 C11 -5.16(19) ?
C9 Fe1 C10 C11 -123.7(2) ?
C6 Fe1 C10 C11 117.2(2) ?
C4 Fe1 C10 C11 65.6(3) ?
C8 Fe1 C10 C11 -160.82(19) ?
C7 Fe1 C10 C11 155.30(19) ?
C2 Fe1 C10 C11 -46.2(2) ?
C5 Fe1 C10 C11 36.2(2) ?
C3 Fe1 C10 C11 -75.7(3) ?
C13 O1 C11 C10 146.74(17) ?
C13 O1 C11 C12 -88.9(2) ?
C9 C10 C11 O1 111.4(2) ?
C6 C10 C11 O1 -67.6(2) ?
Fe1 C10 C11 O1 -156.03(13) ?
C9 C10 C11 C12 -10.4(3) ?
C6 C10 C11 C12 170.58(18) ?
Fe1 C10 C11 C12 82.2(2) ?
C11 O1 C13 C14 179.14(17) ?
C6 P1 C15 C20 5.9(2) ?
C21 P1 C15 C20 -98.16(18) ?
C6 P1 C15 C16 -171.67(15) y
C21 P1 C15 C16 84.23(16) ?
C20 C15 C16 C17 1.5(3) ?
P1 C15 C16 C17 179.30(17) ?
C15 C16 C17 C18 -0.6(3) ?
C16 C17 C18 C19 -0.3(3) ?
C17 C18 C19 C20 0.2(3) ?
C16 C15 C20 C19 -1.6(3) ?
P1 C15 C20 C19 -179.18(17) ?
C18 C19 C20 C15 0.8(3) ?
C6 P1 C21 C22 -68.60(17) ?
C15 P1 C21 C22 36.93(18) ?
C6 P1 C21 C26 111.64(17) ?
C15 P1 C21 C26 -142.83(16) ?
C26 C21 C22 C23 0.3(3) ?
P1 C21 C22 C23 -179.51(16) ?
C21 C22 C23 C24 -0.6(3) ?
C22 C23 C24 C25 0.3(3) ?
C23 C24 C25 C26 0.4(3) ?
C24 C25 C26 C21 -0.8(3) ?
C22 C21 C26 C25 0.5(3) ?
P1 C21 C26 C25 -179.76(17) ?
